data_1558065
loop_
_publ_author_name
'Zhang, Wen-Ying'
'Banerjee, Samya'
'Hughes, George M.'
'Bridgewater, Hannah E.'
'Song, Ji-Inn'
'Breeze, Ben G.'
'Clarkson, Guy J.'
'Coverdale, James P. C.'
'Sanchez-Cano, Carlos'
'Ponte, Fortuna'
'Sicilia, Emilia'
'Sadler, Peter J.'

_publ_section_title
;
 Ligand-centred redox activation of inert organoiridium anticancer
 catalysts
;
_journal_issue 21
_journal_name_full 'Chemical Science'
_journal_page_first 5466
_journal_page_last 5480
_journal_paper_doi 10.1039/D0SC00897D
_journal_volume 11
_journal_year 2020
_chemical_formula_moiety 'C26 H25.5 I Ir N3 O, F3 P0.5'
_chemical_formula_sum 'C26 H25.5 F3 I Ir N3 O P0.5'
_chemical_formula_weight 787.58
_space_group_crystal_system monoclinic
_space_group_IT_number 13
_space_group_name_Hall '-P 2yc'
_space_group_name_H-M_alt 'P 1 2/c 1'
_atom_sites_solution_hydrogens geom
_atom_sites_solution_primary direct
_audit_creation_date 2017-03-31
_audit_creation_method
;
Olex2 1.2
(compiled 2017.03.02 svn.r3394 for OlexSys, GUI svn.r5324)
;
_audit_update_record
;
2018-08-08 deposited with the CCDC.	2020-04-21 downloaded from the CCDC.
;
_cell_angle_alpha 90
_cell_angle_beta 107.2675(16)
_cell_angle_gamma 90
_cell_formula_units_Z 4
_cell_length_a 23.1650(4)
_cell_length_b 7.44609(9)
_cell_length_c 15.7060(2)
_cell_measurement_reflns_used 34647
_cell_measurement_temperature 150(2)
_cell_measurement_theta_max 32.7940
_cell_measurement_theta_min 2.8820
_cell_volume 2587.01(7)
_computing_cell_refinement 'CrysAlisPro 1.171.38.43f (Rigaku OD, 2015)'
_computing_data_collection 'CrysAlisPro 1.171.38.43f (Rigaku OD, 2015)'
_computing_data_reduction 'CrysAlisPro 1.171.38.43f (Rigaku OD, 2015)'
_computing_molecular_graphics 'Olex2 (Dolomanov et al., 2009)'
_computing_publication_material 'Olex2 (Dolomanov et al., 2009)'
_computing_structure_refinement 'ShelXL (Sheldrick, 2015)'
_computing_structure_solution 'ShelXS (Sheldrick, 2008)'
_diffrn_ambient_environment N~2~
_diffrn_ambient_temperature 150(2)
_diffrn_detector 'CCD plate'
_diffrn_detector_area_resol_mean 5.3046
_diffrn_detector_type AtlasS2
_diffrn_measured_fraction_theta_full 1.000
_diffrn_measured_fraction_theta_max 0.951
_diffrn_measurement_details
;
List of Runs (angles in degrees, time in seconds):

  # Type    Start    End  Width  t~exp~   \w     \q     \k     \f   Frames
#--------------------------------------------------------------------------
  1  \w    -53.00  48.00   1.00    6.26    --   20.12 -57.00 -60.00  101
  2  \w     -4.00  95.00   1.00    6.26    --   20.12  37.00-180.00   99
  3  \w     34.00 107.00   1.00    6.26    --   20.12-178.00 120.00   73
  4  \w     -8.00  93.00   1.00    6.26    --   20.12  57.00-150.00  101
  5  \w    -56.00  53.00   1.00    6.26    --   20.12 -77.00  90.00  109
  6  \w     -8.00  93.00   1.00    6.26    --   20.12  57.00-120.00  101
  7  \w   -108.00 -57.00   1.00    6.26    --  -19.19-178.00  90.00   51
  8  \w    -12.00  96.00   1.00    6.26    --   20.12  77.00 -60.00  108
  9  \w    -20.00  61.00   1.00    6.26    --   20.12 -99.00-120.00   81
 10  \w     -8.00  93.00   1.00    6.26    --   20.12  57.00  90.00  101
 11  \w     -4.00  95.00   1.00    6.26    --   20.12  37.00  60.00   99
 12  \w    -20.00  61.00   1.00    6.26    --   20.12 -99.00 -30.00   81
 13  \w    -17.00  32.00   1.00    6.26    --   20.12-104.00  72.00   49
 14  \w    -20.00  61.00   1.00    6.26    --   20.12 -99.00-180.00   81
;
_diffrn_measurement_device 'four-circle diffractometer'
_diffrn_measurement_device_type 'SuperNova, Dual, Cu at zero, AtlasS2'
_diffrn_measurement_method '\w scans'
_diffrn_orient_matrix_type 'CrysAlisPro convention (1999,Acta A55,543-557)'
_diffrn_orient_matrix_UB_11 -0.0454527000
_diffrn_orient_matrix_UB_12 -0.0103806000
_diffrn_orient_matrix_UB_13 -0.0169135000
_diffrn_orient_matrix_UB_21 -0.0129325000
_diffrn_orient_matrix_UB_22 0.0234607000
_diffrn_orient_matrix_UB_23 0.0258687000
_diffrn_orient_matrix_UB_31 -0.0018476000
_diffrn_orient_matrix_UB_32 0.0917351000
_diffrn_orient_matrix_UB_33 -0.0085378000
_diffrn_radiation_monochromator mirror
_diffrn_radiation_probe x-ray
_diffrn_radiation_type MoK\a
_diffrn_radiation_wavelength 0.71073
_diffrn_reflns_av_R_equivalents 0.0514
_diffrn_reflns_av_unetI/netI 0.0272
_diffrn_reflns_Laue_measured_fraction_full 1.000
_diffrn_reflns_Laue_measured_fraction_max 0.951
_diffrn_reflns_limit_h_max 35
_diffrn_reflns_limit_h_min -34
_diffrn_reflns_limit_k_max 11
_diffrn_reflns_limit_k_min -11
_diffrn_reflns_limit_l_max 23
_diffrn_reflns_limit_l_min -24
_diffrn_reflns_number 97034
_diffrn_reflns_point_group_measured_fraction_full 1.000
_diffrn_reflns_point_group_measured_fraction_max 0.951
_diffrn_reflns_theta_full 25.242
_diffrn_reflns_theta_max 33.100
_diffrn_reflns_theta_min 2.596
_diffrn_source 'micro-focus sealed X-ray tube'
_diffrn_source_type 'SuperNova (Mo) X-ray Source'
_exptl_absorpt_coefficient_mu 6.431
_exptl_absorpt_correction_T_max 1.00000
_exptl_absorpt_correction_T_min 0.58172
_exptl_absorpt_correction_type multi-scan
_exptl_absorpt_process_details
;
CrysAlisPro 1.171.38.43f (Rigaku Oxford Diffraction, 2015)
Empirical absorption correction using spherical harmonics,
 implemented in SCALE3 ABSPACK scaling algorithm.
;
_exptl_crystal_colour blue
_exptl_crystal_colour_primary blue
_exptl_crystal_density_diffrn 2.022
_exptl_crystal_description block
_exptl_crystal_F_000 1500
_exptl_crystal_size_max 0.18
_exptl_crystal_size_mid 0.14
_exptl_crystal_size_min 0.12
_refine_diff_density_max 0.805
_refine_diff_density_min -0.962
_refine_diff_density_rms 0.122
_refine_ls_extinction_method none
_refine_ls_goodness_of_fit_ref 1.050
_refine_ls_hydrogen_treatment constr
_refine_ls_matrix_type full
_refine_ls_number_parameters 334
_refine_ls_number_reflns 9366
_refine_ls_number_restraints 0
_refine_ls_restrained_S_all 1.050
_refine_ls_R_factor_all 0.0314
_refine_ls_R_factor_gt 0.0231
_refine_ls_shift/su_max 0.001
_refine_ls_shift/su_mean 0.000
_refine_ls_structure_factor_coef Fsqd
_refine_ls_weighting_details 'w=1/[\s^2^(Fo^2^)+(0.0119P)^2^+2.4792P] where P=(Fo^2^+2Fc^2^)/3'
_refine_ls_weighting_scheme calc
_refine_ls_wR_factor_gt 0.0416
_refine_ls_wR_factor_ref 0.0439
_reflns_Friedel_coverage 0.000
_reflns_number_gt 8195
_reflns_number_total 9366
_reflns_threshold_expression 'I > 2\s(I)'
_cod_data_source_file d0sc00897d2.cif
_cod_data_source_block wz1
_cod_depositor_comments
;Adding full bibliography for 1558064--1558071.cif.

 Adding full bibliography for 1558064--1558071.cif.
;
_cod_original_cell_volume 2587.00(7)
_cod_original_formula_sum 'C26 H25.50 F3 I Ir N3 O P0.50'
_cod_database_code 1558065
_shelx_shelxl_version_number 2014/7
_chemical_oxdiff_formula 'C20 H20 N2 O2 F6 P Ir'
_shelx_space_group_comment
;
The symmetry employed for this shelxl refinement is uniquely defined
by the following loop, which should always be used as a source of
symmetry information in preference to the above space-group names.
They are only intended as comments.
;
_reflns_odcompleteness_completeness 99.93
_reflns_odcompleteness_iscentric 1
_reflns_odcompleteness_theta 30.44
_olex2_refinement_description
;
The PF6 counter ion that sits on a two fold axis. The PF6 is disordered across the two fold axis 
about the meridian of the PF6. F11 is at full occupancy but F12 and F13 were modeled at 75% occupancy. 
The other component of the disorder lies with two of the fluorides (F12A F14A) on the 2 fold axis 
and F13A (at 25% occupancy) on a general position.

This is balanced by the phenol which is partially ionized.
The phenol is partially ionized as two phenoxides share a proton and are related by an inversion centre 
so also contributes half a minus charge. 
The partially occupied proton was located in a difference map but refined at a calculated position at 50% occupancy. 
This works out at one proton (H12) shared between two phenolic oxygens (O12 and a symmetry related O12) related by an 
inversion centre.

1. Fixed Uiso
 At 1.2 times of:
  All C(H) groups
 At 1.5 times of:
  All C(H,H,H) groups, All O(H) groups
2. Others
 Fixed Sof: H12(0.5) F12(0.75) F13(0.75) F12A(0.125) F14A(0.125) F13A(0.25)
3.a Aromatic/amide H refined with riding coordinates:
 C10(H10), C4(H4), C2(H2), C5(H5), C19(H19), C11(H11), C15(H15), C16(H16),
 C18(H18), C14(H14), C3(H3), C13(H13), C17(H17)
3.b Idealised Me refined as rotating group:
 C28(H28A,H28B,H28C), C29(H29A,H29B,H29C), C26(H26A,H26B,H26C), C27(H27A,H27B,
 H27C)
3.c Idealised tetrahedral OH refined as rotating group:
 O12(H12)
;
_olex2_submission_special_instructions 'No special instructions were received'
_oxdiff_exptl_absorpt_empirical_details
;
Empirical correction (ABSPACK) includes:
- Absorption correction using spherical harmonics
- Frame scaling
;
_oxdiff_exptl_absorpt_empirical_full_max 2.115
_oxdiff_exptl_absorpt_empirical_full_min 0.691

loop_
_space_group_symop_operation_xyz
'x, y, z'
'-x, y, -z+1/2'
'-x, -y, -z'
'x, -y, z-1/2'

loop_
_atom_site_label
_atom_site_type_symbol
_atom_site_fract_x
_atom_site_fract_y
_atom_site_fract_z
_atom_site_U_iso_or_equiv
_atom_site_adp_type
_atom_site_occupancy
_atom_site_site_symmetry_order
_atom_site_calc_flag
_atom_site_refinement_flags_posn
_atom_site_refinement_flags_adp
_atom_site_refinement_flags_occupancy
_atom_site_disorder_assembly
_atom_site_disorder_group
Ir1 Ir 0.22247(2) 0.39060(2) 0.11163(2) 0.01564(2) Uani 1 1 d . . . . .
I2 I 0.22613(2) 0.12700(2) 0.23027(2) 0.03125(4) Uani 1 1 d . . . . .
C21 C 0.28637(10) 0.5953(3) 0.18669(14) 0.0194(4) Uani 1 1 d . . . . .
C6 C 0.15207(9) 0.1730(3) -0.03458(14) 0.0201(4) Uani 1 1 d . . . . .
C23 C 0.21280(10) 0.6546(3) 0.05145(14) 0.0225(4) Uani 1 1 d . . . . .
C9 C 0.31088(9) 0.1741(3) 0.03750(14) 0.0198(4) Uani 1 1 d . . . . .
C12 C 0.43282(11) 0.1009(3) 0.0553(2) 0.0343(6) Uani 1 1 d . . . . .
C10 C 0.35582(10) 0.2083(3) 0.11835(16) 0.0280(5) Uani 1 1 d . . . . .
H10 H 0.3449 0.2574 0.1672 0.034 Uiso 1 1 calc R . . . .
C4 C 0.04625(11) 0.1169(4) -0.0899(2) 0.0379(6) Uani 1 1 d . . . . .
H4 H 0.0120 0.0697 -0.1337 0.046 Uiso 1 1 calc R . . . .
N1 N 0.14445(8) 0.2687(2) 0.03469(12) 0.0201(4) Uani 1 1 d . . . . .
C20 C 0.34667(10) 0.5853(3) 0.25437(15) 0.0259(5) Uani 1 1 d . . . . .
C2 C 0.08909(10) 0.2783(3) 0.04590(18) 0.0297(5) Uani 1 1 d . . . . .
H2 H 0.0841 0.3372 0.0969 0.036 Uiso 1 1 calc R . . . .
O12 O 0.48986(8) 0.0697(3) 0.06538(17) 0.0491(6) Uani 1 1 d . . . . .
H12 H 0.4936 0.0210 0.0191 0.074 Uiso 0.5 1 calc GR . . . .
C5 C 0.10345(11) 0.0994(3) -0.09982(17) 0.0288(5) Uani 1 1 d . . . . .
H5 H 0.1093 0.0388 -0.1498 0.035 Uiso 1 1 calc R . . . .
C19 C 0.38813(12) 0.7205(4) 0.25434(18) 0.0374(6) Uani 1 1 d . . . . .
H19 H 0.3771 0.8158 0.2124 0.045 Uiso 1 1 calc R . . . .
C11 C 0.41528(11) 0.1713(4) 0.12723(19) 0.0360(6) Uani 1 1 d . . . . .
H11 H 0.4451 0.1935 0.1826 0.043 Uiso 1 1 calc R . . . .
C15 C 0.36325(12) 0.4490(4) 0.31760(17) 0.0349(6) Uani 1 1 d . . . . .
H15 H 0.3350 0.3578 0.3196 0.042 Uiso 1 1 calc R . . . .
C16 C 0.42100(14) 0.4455(5) 0.3779(2) 0.0499(8) Uani 1 1 d . . . . .
H16 H 0.4322 0.3511 0.4203 0.060 Uiso 1 1 calc R . . . .
C18 C 0.44561(13) 0.7168(5) 0.3153(2) 0.0514(9) Uani 1 1 d . . . . .
H18 H 0.4737 0.8097 0.3151 0.062 Uiso 1 1 calc R . . . .
N8 N 0.25089(8) 0.2129(2) 0.03127(11) 0.0174(3) Uani 1 1 d . . . . .
C14 C 0.32769(10) 0.1003(3) -0.03442(15) 0.0232(4) Uani 1 1 d . . . . .
H14 H 0.2976 0.0745 -0.0890 0.028 Uiso 1 1 calc R . . . .
N7 N 0.21069(8) 0.1417(2) -0.03606(12) 0.0201(4) Uani 1 1 d . . . . .
C28 C 0.18335(13) 0.6932(3) -0.04530(15) 0.0329(6) Uani 1 1 d . . . . .
H28A H 0.1988 0.6099 -0.0816 0.049 Uiso 1 1 calc GR . . . .
H28B H 0.1924 0.8169 -0.0585 0.049 Uiso 1 1 calc GR . . . .
H28C H 0.1395 0.6783 -0.0591 0.049 Uiso 1 1 calc GR . . . .
C3 C 0.03961(11) 0.2037(4) -0.0157(2) 0.0391(6) Uani 1 1 d . . . . .
H3 H 0.0008 0.2120 -0.0070 0.047 Uiso 1 1 calc R . . . .
C13 C 0.38714(11) 0.0659(3) -0.02587(18) 0.0300(5) Uani 1 1 d . . . . .
H13 H 0.3980 0.0179 -0.0750 0.036 Uiso 1 1 calc R . . . .
C17 C 0.46194(13) 0.5785(5) 0.3762(2) 0.0575(10) Uani 1 1 d . . . . .
H17 H 0.5015 0.5749 0.4170 0.069 Uiso 1 1 calc R . . . .
P10 P 0.0000 0.37045(14) 0.2500 0.0352(2) Uani 1 2 d S T P . .
F11 F -0.01942(10) 0.3686(3) 0.14384(12) 0.0669(6) Uani 1 1 d . . . . .
F12 F -0.04962(18) 0.5110(6) 0.2490(2) 0.1025(14) Uani 0.75 1 d . . . A 1
F13 F -0.04751(16) 0.2143(5) 0.2505(2) 0.0901(12) Uani 0.75 1 d . . . A 1
C22 C 0.27622(10) 0.6232(3) 0.09274(14) 0.0208(4) Uani 1 1 d . . . . .
C24 C 0.18386(10) 0.6563(3) 0.12146(14) 0.0214(4) Uani 1 1 d . . . . .
C29 C 0.32316(12) 0.6244(3) 0.04486(17) 0.0302(5) Uani 1 1 d . . . . .
H29A H 0.3597 0.5643 0.0815 0.045 Uiso 1 1 calc GR . . . .
H29B H 0.3328 0.7487 0.0337 0.045 Uiso 1 1 calc GR . . . .
H29C H 0.3077 0.5609 -0.0120 0.045 Uiso 1 1 calc GR . . . .
C26 C 0.21696(11) 0.6142(3) 0.29222(15) 0.0276(5) Uani 1 1 d . . . . .
H26A H 0.1782 0.5555 0.2867 0.041 Uiso 1 1 calc GR . . . .
H26B H 0.2159 0.7377 0.3133 0.041 Uiso 1 1 calc GR . . . .
H26C H 0.2495 0.5479 0.3349 0.041 Uiso 1 1 calc GR . . . .
C25 C 0.22818(10) 0.6165(3) 0.20385(14) 0.0203(4) Uani 1 1 d . . . . .
C27 C 0.11927(11) 0.7039(3) 0.10913(17) 0.0318(5) Uani 1 1 d . . . . .
H27A H 0.0942 0.6588 0.0513 0.048 Uiso 1 1 calc GR . . . .
H27B H 0.1152 0.8348 0.1110 0.048 Uiso 1 1 calc GR . . . .
H27C H 0.1060 0.6494 0.1569 0.048 Uiso 1 1 calc GR . . . .
F12A F 0.0000 0.177(2) 0.2500 0.079(4) Uiso 0.25 2 d S T P A 2
F14A F 0.0000 0.584(2) 0.2500 0.094(5) Uiso 0.25 2 d S T P A 2
F13A F -0.0669(5) 0.3689(17) 0.2446(7) 0.076(3) Uiso 0.25 1 d . . . A 2

loop_
_atom_site_aniso_label
_atom_site_aniso_U_11
_atom_site_aniso_U_22
_atom_site_aniso_U_33
_atom_site_aniso_U_23
_atom_site_aniso_U_13
_atom_site_aniso_U_12
Ir1 0.01559(4) 0.01608(4) 0.01498(4) 0.00122(3) 0.00411(3) 0.00213(3)
I2 0.04592(10) 0.02276(7) 0.02393(7) 0.00765(6) 0.00861(6) -0.00132(6)
C21 0.0217(10) 0.0178(9) 0.0186(9) -0.0029(7) 0.0057(8) -0.0016(8)
C6 0.0173(10) 0.0193(9) 0.0214(10) 0.0034(8) 0.0024(7) 0.0001(8)
C23 0.0305(12) 0.0160(9) 0.0193(10) 0.0014(8) 0.0050(8) 0.0016(8)
C9 0.0152(9) 0.0184(9) 0.0256(10) -0.0017(8) 0.0055(8) 0.0018(7)
C12 0.0159(11) 0.0275(12) 0.0598(18) -0.0020(12) 0.0118(11) 0.0038(9)
C10 0.0218(11) 0.0297(12) 0.0290(12) -0.0080(9) 0.0024(9) 0.0052(9)
C4 0.0180(11) 0.0367(14) 0.0504(17) -0.0026(12) -0.0032(10) -0.0005(10)
N1 0.0158(8) 0.0188(8) 0.0251(9) 0.0010(7) 0.0053(7) 0.0008(7)
C20 0.0216(11) 0.0335(12) 0.0206(10) -0.0068(9) 0.0030(8) 0.0019(9)
C2 0.0195(11) 0.0273(12) 0.0438(14) -0.0013(10) 0.0118(10) 0.0015(9)
O12 0.0206(9) 0.0462(12) 0.0819(17) -0.0087(12) 0.0175(10) 0.0052(8)
C5 0.0230(11) 0.0273(12) 0.0304(12) -0.0028(9) -0.0010(9) -0.0008(9)
C19 0.0286(13) 0.0533(17) 0.0313(13) -0.0094(12) 0.0103(10) -0.0115(12)
C11 0.0180(11) 0.0379(14) 0.0450(15) -0.0101(12) -0.0014(10) 0.0057(10)
C15 0.0333(14) 0.0361(13) 0.0267(12) -0.0052(10) -0.0040(10) 0.0050(11)
C16 0.0416(17) 0.0589(19) 0.0346(15) -0.0109(14) -0.0115(12) 0.0172(15)
C18 0.0270(14) 0.087(3) 0.0406(16) -0.0225(17) 0.0102(12) -0.0171(15)
N8 0.0165(8) 0.0177(8) 0.0173(8) 0.0003(6) 0.0039(6) 0.0019(6)
C14 0.0214(10) 0.0230(10) 0.0264(11) -0.0010(9) 0.0089(8) 0.0007(8)
N7 0.0174(8) 0.0212(9) 0.0208(8) -0.0019(7) 0.0042(7) -0.0010(7)
C28 0.0512(16) 0.0250(12) 0.0168(10) 0.0039(9) 0.0012(10) 0.0085(11)
C3 0.0143(11) 0.0394(15) 0.0627(19) -0.0037(13) 0.0100(11) 0.0001(10)
C13 0.0271(12) 0.0266(12) 0.0426(14) -0.0005(10) 0.0201(11) 0.0037(9)
C17 0.0251(14) 0.099(3) 0.0395(17) -0.0261(18) -0.0048(12) 0.0075(16)
P10 0.0308(5) 0.0451(6) 0.0328(5) 0.000 0.0139(4) 0.000
F11 0.0667(13) 0.1022(17) 0.0320(9) 0.0080(10) 0.0150(9) 0.0214(12)
F12 0.117(3) 0.115(3) 0.092(3) 0.013(2) 0.056(2) 0.084(3)
F13 0.100(3) 0.106(3) 0.068(2) -0.0218(19) 0.0296(18) -0.074(2)
C22 0.0261(11) 0.0165(9) 0.0204(10) 0.0003(8) 0.0081(8) -0.0028(8)
C24 0.0222(10) 0.0176(9) 0.0222(10) -0.0024(8) 0.0032(8) 0.0025(8)
C29 0.0376(14) 0.0305(12) 0.0281(12) -0.0005(10) 0.0182(10) -0.0065(10)
C26 0.0350(13) 0.0306(12) 0.0191(10) -0.0005(9) 0.0111(9) 0.0010(10)
C25 0.0235(10) 0.0176(9) 0.0194(9) -0.0001(8) 0.0055(8) -0.0003(8)
C27 0.0243(12) 0.0309(13) 0.0372(13) -0.0055(10) 0.0043(10) 0.0090(10)

loop_
_atom_type_symbol
_atom_type_description
_atom_type_scat_dispersion_real
_atom_type_scat_dispersion_imag
_atom_type_scat_source
C C 0.0033 0.0016 'International Tables Vol C Tables 4.2.6.8 and 6.1.1.4'
H H 0.0000 0.0000 'International Tables Vol C Tables 4.2.6.8 and 6.1.1.4'
F F 0.0171 0.0103 'International Tables Vol C Tables 4.2.6.8 and 6.1.1.4'
I I -0.4742 1.8119 'International Tables Vol C Tables 4.2.6.8 and 6.1.1.4'
Ir Ir -1.4442 7.9887 'International Tables Vol C Tables 4.2.6.8 and 6.1.1.4'
N N 0.0061 0.0033 'International Tables Vol C Tables 4.2.6.8 and 6.1.1.4'
O O 0.0106 0.0060 'International Tables Vol C Tables 4.2.6.8 and 6.1.1.4'
P P 0.1023 0.0942 'International Tables Vol C Tables 4.2.6.8 and 6.1.1.4'

loop_
_geom_angle_atom_site_label_1
_geom_angle_atom_site_label_2
_geom_angle_atom_site_label_3
_geom_angle
_geom_angle_site_symmetry_1
_geom_angle_site_symmetry_3
_geom_angle_publ_flag
C21 Ir1 I2 104.82(5) . . ?
C23 Ir1 I2 160.60(6) . . ?
C23 Ir1 C21 64.64(8) . . ?
C23 Ir1 C22 38.43(8) . . ?
C23 Ir1 C24 38.79(8) . . ?
C23 Ir1 C25 64.58(8) . . ?
N1 Ir1 I2 85.80(5) . . ?
N1 Ir1 C21 161.66(7) . . ?
N1 Ir1 C23 100.64(8) . . ?
N1 Ir1 N8 75.11(7) . . ?
N1 Ir1 C22 134.32(7) . . ?
N1 Ir1 C24 97.66(7) . . ?
N1 Ir1 C25 126.42(8) . . ?
N8 Ir1 I2 90.32(5) . . ?
N8 Ir1 C21 118.94(7) . . ?
N8 Ir1 C23 108.99(8) . . ?
N8 Ir1 C22 97.23(7) . . ?
N8 Ir1 C24 146.12(7) . . ?
N8 Ir1 C25 157.62(8) . . ?
C22 Ir1 I2 139.79(6) . . ?
C22 Ir1 C21 38.07(8) . . ?
C24 Ir1 I2 122.58(6) . . ?
C24 Ir1 C21 64.05(8) . . ?
C24 Ir1 C22 63.86(8) . . ?
C24 Ir1 C25 37.82(8) . . ?
C25 Ir1 I2 96.81(6) . . ?
C25 Ir1 C21 38.70(8) . . ?
C25 Ir1 C22 63.98(8) . . ?
C20 C21 Ir1 133.40(16) . . ?
C22 C21 Ir1 70.87(11) . . ?
C22 C21 C20 125.0(2) . . ?
C22 C21 C25 107.16(18) . . ?
C25 C21 Ir1 70.34(11) . . ?
C25 C21 C20 126.67(19) . . ?
N1 C6 C5 121.9(2) . . ?
N1 C6 N7 117.65(18) . . ?
N7 C6 C5 120.3(2) . . ?
C28 C23 Ir1 125.08(16) . . ?
C22 C23 Ir1 72.30(12) . . ?
C22 C23 C28 125.8(2) . . ?
C22 C23 C24 107.48(18) . . ?
C24 C23 Ir1 71.80(12) . . ?
C24 C23 C28 126.5(2) . . ?
C10 C9 C14 119.2(2) . . ?
N8 C9 C10 118.77(19) . . ?
N8 C9 C14 122.05(19) . . ?
O12 C12 C11 119.5(3) . . ?
O12 C12 C13 122.3(3) . . ?
C11 C12 C13 118.2(2) . . ?
C9 C10 H10 119.7 . . ?
C11 C10 C9 120.5(2) . . ?
C11 C10 H10 119.7 . . ?
C5 C4 H4 120.4 . . ?
C3 C4 H4 120.4 . . ?
C3 C4 C5 119.2(2) . . ?
C6 N1 Ir1 113.67(14) . . ?
C2 N1 Ir1 127.07(16) . . ?
C2 N1 C6 119.25(19) . . ?
C19 C20 C21 117.8(2) . . ?
C19 C20 C15 118.9(2) . . ?
C15 C20 C21 123.3(2) . . ?
N1 C2 H2 119.6 . . ?
N1 C2 C3 120.9(2) . . ?
C3 C2 H2 119.6 . . ?
C12 O12 H12 109.5 . . ?
C6 C5 H5 120.9 . . ?
C4 C5 C6 118.2(2) . . ?
C4 C5 H5 120.9 . . ?
C20 C19 H19 119.8 . . ?
C18 C19 C20 120.4(3) . . ?
C18 C19 H19 119.8 . . ?
C12 C11 H11 119.6 . . ?
C10 C11 C12 120.9(2) . . ?
C10 C11 H11 119.6 . . ?
C20 C15 H15 119.8 . . ?
C16 C15 C20 120.3(3) . . ?
C16 C15 H15 119.8 . . ?
C15 C16 H16 119.9 . . ?
C17 C16 C15 120.1(3) . . ?
C17 C16 H16 119.9 . . ?
C19 C18 H18 120.0 . . ?
C17 C18 C19 120.1(3) . . ?
C17 C18 H18 120.0 . . ?
C9 N8 Ir1 125.55(13) . . ?
N7 N8 Ir1 118.56(13) . . ?
N7 N8 C9 115.59(17) . . ?
C9 C14 H14 119.9 . . ?
C13 C14 C9 120.2(2) . . ?
C13 C14 H14 119.9 . . ?
N8 N7 C6 112.81(18) . . ?
C23 C28 H28A 109.5 . . ?
C23 C28 H28B 109.5 . . ?
C23 C28 H28C 109.5 . . ?
H28A C28 H28B 109.5 . . ?
H28A C28 H28C 109.5 . . ?
H28B C28 H28C 109.5 . . ?
C4 C3 H3 119.9 . . ?
C2 C3 C4 120.2(2) . . ?
C2 C3 H3 119.9 . . ?
C12 C13 H13 119.5 . . ?
C14 C13 C12 121.0(2) . . ?
C14 C13 H13 119.5 . . ?
C16 C17 C18 120.1(3) . . ?
C16 C17 H17 119.9 . . ?
C18 C17 H17 119.9 . . ?
F11 P10 F11 179.02(18) . 2 ?
F11 P10 F13 88.28(13) 2 . ?
F11 P10 F13 88.29(13) . 2 ?
F11 P10 F13 91.01(14) 2 2 ?
F11 P10 F13 91.00(14) . . ?
F12 P10 F11 91.00(15) . . ?
F12 P10 F11 89.66(16) 2 . ?
F12 P10 F11 91.00(15) 2 2 ?
F12 P10 F11 89.66(16) . 2 ?
F12 P10 F12 95.1(4) . 2 ?
F12 P10 F13 89.0(2) . . ?
F12 P10 F13 89.0(2) 2 2 ?
F12 P10 F13 175.8(3) . 2 ?
F12 P10 F13 175.8(3) 2 . ?
F13 P10 F13 87.0(3) 2 . ?
F12A P10 F11 89.51(9) . . ?
F12A P10 F11 89.51(9) . 2 ?
F12A P10 F14A 180.0 . . ?
F12A P10 F13A 89.6(5) . 2 ?
F12A P10 F13A 89.6(5) . . ?
F14A P10 F11 90.49(9) . . ?
F14A P10 F11 90.49(9) . 2 ?
F13A P10 F11 88.6(4) 2 2 ?
F13A P10 F11 91.4(4) . 2 ?
F13A P10 F11 88.6(4) . . ?
F13A P10 F11 91.4(4) 2 . ?
F13A P10 F14A 90.4(5) . . ?
F13A P10 F14A 90.4(5) 2 . ?
F13A P10 F13A 179.1(9) . 2 ?
C21 C22 Ir1 71.05(12) . . ?
C21 C22 C29 126.5(2) . . ?
C23 C22 Ir1 69.27(12) . . ?
C23 C22 C21 108.66(19) . . ?
C23 C22 C29 124.8(2) . . ?
C29 C22 Ir1 126.62(15) . . ?
C23 C24 Ir1 69.42(12) . . ?
C23 C24 C27 125.1(2) . . ?
C25 C24 Ir1 71.18(12) . . ?
C25 C24 C23 108.46(19) . . ?
C25 C24 C27 126.3(2) . . ?
C27 C24 Ir1 128.18(16) . . ?
C22 C29 H29A 109.5 . . ?
C22 C29 H29B 109.5 . . ?
C22 C29 H29C 109.5 . . ?
H29A C29 H29B 109.5 . . ?
H29A C29 H29C 109.5 . . ?
H29B C29 H29C 109.5 . . ?
H26A C26 H26B 109.5 . . ?
H26A C26 H26C 109.5 . . ?
H26B C26 H26C 109.5 . . ?
C25 C26 H26A 109.5 . . ?
C25 C26 H26B 109.5 . . ?
C25 C26 H26C 109.5 . . ?
C21 C25 Ir1 70.96(11) . . ?
C21 C25 C26 126.8(2) . . ?
C24 C25 Ir1 71.00(12) . . ?
C24 C25 C21 108.12(19) . . ?
C24 C25 C26 124.9(2) . . ?
C26 C25 Ir1 127.84(15) . . ?
C24 C27 H27A 109.5 . . ?
C24 C27 H27B 109.5 . . ?
C24 C27 H27C 109.5 . . ?
H27A C27 H27B 109.5 . . ?
H27A C27 H27C 109.5 . . ?
H27B C27 H27C 109.5 . . ?

loop_
_geom_bond_atom_site_label_1
_geom_bond_atom_site_label_2
_geom_bond_distance
_geom_bond_site_symmetry_2
_geom_bond_publ_flag
Ir1 I2 2.69042(16) . ?
Ir1 C21 2.207(2) . ?
Ir1 C23 2.164(2) . ?
Ir1 N1 2.0624(17) . ?
Ir1 N8 2.0664(17) . ?
Ir1 C22 2.204(2) . ?
Ir1 C24 2.196(2) . ?
Ir1 C25 2.198(2) . ?
C21 C20 1.485(3) . ?
C21 C22 1.439(3) . ?
C21 C25 1.459(3) . ?
C6 N1 1.355(3) . ?
C6 C5 1.391(3) . ?
C6 N7 1.385(3) . ?
C23 C28 1.497(3) . ?
C23 C22 1.438(3) . ?
C23 C24 1.448(3) . ?
C9 C10 1.406(3) . ?
C9 N8 1.394(3) . ?
C9 C14 1.411(3) . ?
C12 O12 1.304(3) . ?
C12 C11 1.410(4) . ?
C12 C13 1.419(4) . ?
C10 H10 0.9500 . ?
C10 C11 1.370(3) . ?
C4 H4 0.9500 . ?
C4 C5 1.385(4) . ?
C4 C3 1.382(4) . ?
N1 C2 1.347(3) . ?
C20 C19 1.391(4) . ?
C20 C15 1.392(3) . ?
C2 H2 0.9500 . ?
C2 C3 1.378(3) . ?
O12 H12 0.8400 . ?
C5 H5 0.9500 . ?
C19 H19 0.9500 . ?
C19 C18 1.391(4) . ?
C11 H11 0.9500 . ?
C15 H15 0.9500 . ?
C15 C16 1.391(4) . ?
C16 H16 0.9500 . ?
C16 C17 1.377(5) . ?
C18 H18 0.9500 . ?
C18 C17 1.379(5) . ?
N8 N7 1.297(2) . ?
C14 H14 0.9500 . ?
C14 C13 1.368(3) . ?
C28 H28A 0.9800 . ?
C28 H28B 0.9800 . ?
C28 H28C 0.9800 . ?
C3 H3 0.9500 . ?
C13 H13 0.9500 . ?
C17 H17 0.9500 . ?
P10 F11 1.5929(18) . ?
P10 F11 1.5929(18) 2 ?
P10 F12 1.552(3) 2 ?
P10 F12 1.552(3) . ?
P10 F13 1.602(3) . ?
P10 F13 1.602(3) 2 ?
P10 F12A 1.438(15) . ?
P10 F14A 1.587(17) . ?
P10 F13A 1.528(11) . ?
P10 F13A 1.528(11) 2 ?
C22 C29 1.494(3) . ?
C24 C25 1.424(3) . ?
C24 C27 1.493(3) . ?
C29 H29A 0.9800 . ?
C29 H29B 0.9800 . ?
C29 H29C 0.9800 . ?
C26 H26A 0.9800 . ?
C26 H26B 0.9800 . ?
C26 H26C 0.9800 . ?
C26 C25 1.486(3) . ?
C27 H27A 0.9800 . ?
C27 H27B 0.9800 . ?
C27 H27C 0.9800 . ?

loop_
_geom_hbond_atom_site_label_D
_geom_hbond_atom_site_label_H
_geom_hbond_atom_site_label_A
_geom_hbond_distance_DH
_geom_hbond_distance_HA
_geom_hbond_distance_DA
_geom_hbond_angle_DHA
_geom_hbond_site_symmetry_A
O12 H12 O12 0.84 1.63 2.468(5) 172.7 3_655
